data_4304119
loop_
_publ_author_name
'Christiane Rotter'
'Michael Schuster'
'Mustafa Kidik'
'Oliver Sch\"on'
'Thomas M. Klap\"otke'
'Konstantin Karaghiosoff'

_publ_section_title
;
Structural and NMR Spectroscopic Investigations of Chair and Twist
Conformers of the P2Se82- Anion
;
_journal_name_full 'Inorganic Chemistry'
_journal_page_first 1663
_journal_page_last 1673
_journal_paper_doi 10.1021/ic7015534
_journal_volume 47
_journal_year 2008
_chemical_formula_moiety 'C8 H15 N2, 0.5(P2 Se8 2-)'
_chemical_formula_sum 'C8 H15 N2 P Se4'
_chemical_formula_weight 486.03
_chemical_melting_point 383
_chemical_name_systematic
;
 ?
;
_space_group_IT_number 14
_symmetry_cell_setting monoclinic
_symmetry_space_group_name_Hall '-P 2yn'
_symmetry_space_group_name_H-M 'P 1 21/n 1'
_atom_sites_solution_hydrogens geom
_atom_sites_solution_primary direct
_atom_sites_solution_secondary difmap
_audit_author_name 'Schoen, Oliver; Rotter, Christiane'
_audit_block_code cx040
_audit_creation_date 02-Mar-2007
_audit_creation_method SHELXL-97
_cell_angle_alpha 90.00
_cell_angle_beta 91.211(2)
_cell_angle_gamma 90.00
_cell_formula_units_Z 4
_cell_length_a 7.66420(10)
_cell_length_b 10.9948(2)
_cell_length_c 17.0380(3)
_cell_measurement_reflns_used 7844
_cell_measurement_temperature 100(2)
_cell_measurement_theta_max 32.1545
_cell_measurement_theta_min 3.6968
_cell_volume 1435.41(4)
_computing_cell_refinement
;
CrysAlis RED, Oxford Diffraction Ltd.,
Version 1.171.31.7 (release 18-10-2006 CrysAlis171 .NET)
(compiled Oct 18 2006,16:28:17)
;
_computing_data_collection
;
CrysAlis CCD, Oxford Diffraction Ltd.,
Version 1.171.31.7 (release 18-10-2006 CrysAlis171 .NET)
(compiled Oct 18 2006,16:28:17)
;
_computing_data_reduction
;
CrysAlis RED, Oxford Diffraction Ltd.,
Version 1.171.31.7 (release 18-10-2006 CrysAlis171 .NET)
(compiled Oct 18 2006,16:28:17)
;
_computing_structure_refinement 'SHELXL-97 (Sheldrick, 1997)'
_computing_structure_solution 'SHELXS-97 (Sheldrick 1997)'
_diffrn_ambient_temperature 100(2)
_diffrn_detector_area_resol_mean 15.9809
_diffrn_measured_fraction_theta_full 0.998
_diffrn_measured_fraction_theta_max 0.998
_diffrn_measurement_device_type 'Oxford Diffraction X-Calibur'
_diffrn_measurement_method CCD
_diffrn_radiation_monochromator graphite
_diffrn_radiation_source 'fine-focus sealed tube'
_diffrn_radiation_type MoK\a
_diffrn_radiation_wavelength 0.71073
_diffrn_reflns_av_R_equivalents 0.0337
_diffrn_reflns_av_sigmaI/netI 0.0317
_diffrn_reflns_limit_h_max 9
_diffrn_reflns_limit_h_min -9
_diffrn_reflns_limit_k_max 14
_diffrn_reflns_limit_k_min -14
_diffrn_reflns_limit_l_max 22
_diffrn_reflns_limit_l_min -22
_diffrn_reflns_number 15990
_diffrn_reflns_theta_full 27.50
_diffrn_reflns_theta_max 27.50
_diffrn_reflns_theta_min 3.71
_exptl_absorpt_coefficient_mu 10.308
_exptl_absorpt_correction_T_max 0.21
_exptl_absorpt_correction_T_min 0.1504
_exptl_absorpt_correction_type multi-scan
_exptl_absorpt_process_details
;
CrysAlis RED, Oxford Diffraction Ltd.,
Version 1.171.31.7 (release 18-10-2006 CrysAlis171 .NET)
(compiled Oct 18 2006,16:28:17)
Empirical absorption correction using spherical harmonics,
 implemented in SCALE3 ABSPACK scaling algorithm.
;
_exptl_crystal_colour orange
_exptl_crystal_density_diffrn 2.249
_exptl_crystal_density_method 'not measured'
_exptl_crystal_description block
_exptl_crystal_F_000 912
_exptl_crystal_size_max 0.25
_exptl_crystal_size_mid 0.2
_exptl_crystal_size_min 0.15
_refine_diff_density_max 1.176
_refine_diff_density_min -0.658
_refine_diff_density_rms 0.138
_refine_ls_extinction_method none
_refine_ls_goodness_of_fit_ref 1.160
_refine_ls_hydrogen_treatment constr
_refine_ls_matrix_type full
_refine_ls_number_parameters 136
_refine_ls_number_reflns 3287
_refine_ls_number_restraints 0
_refine_ls_restrained_S_all 1.160
_refine_ls_R_factor_all 0.0425
_refine_ls_R_factor_gt 0.0281
_refine_ls_shift/su_max 0.000
_refine_ls_shift/su_mean 0.000
_refine_ls_structure_factor_coef Fsqd
_refine_ls_weighting_details 'calc w=1/[\s^2^(Fo^2^)+(0.0262P)^2^+4.6021P] where P=(Fo^2^+2Fc^2^)/3'
_refine_ls_weighting_scheme calc
_refine_ls_wR_factor_gt 0.0715
_refine_ls_wR_factor_ref 0.0763
_reflns_number_gt 2547
_reflns_number_total 3287
_reflns_threshold_expression >2sigma(I)
_cod_data_source_file ic7015534-file001_3.cif
_cod_data_source_block v1
_cod_database_code 4304119

loop_
_publ_contact_author_name
_publ_contact_author_address
_publ_contact_author_email
_publ_contact_author_fax
_publ_contact_author_phone
'Konstantin Karaghiosoff'
;
Department Chemie
Ludwig-Maximilians-University Munich
Butenandtstrasse 9 (Haus D)
D-81377 Munich
Germany
;
klk@cup.uni-muenchen.de '+49 89 2180 77492' '+49 89 2180 77426'

loop_
_symmetry_equiv_pos_as_xyz
'x, y, z'
'-x+1/2, y+1/2, -z+1/2'
'-x, -y, -z'
'x-1/2, -y-1/2, z-1/2'

loop_
_atom_site_label
_atom_site_type_symbol
_atom_site_fract_x
_atom_site_fract_y
_atom_site_fract_z
_atom_site_U_iso_or_equiv
_atom_site_adp_type
_atom_site_occupancy
_atom_site_symmetry_multiplicity
_atom_site_calc_flag
_atom_site_refinement_flags
_atom_site_disorder_assembly
_atom_site_disorder_group
N2 N 0.0192(5) 0.5414(3) 0.7633(2) 0.0164(8) Uani 1 1 d . . .
N1 N -0.0668(5) 0.7277(3) 0.7724(2) 0.0170(8) Uani 1 1 d . . .
C8 C 0.0319(7) 1.1218(5) 0.9161(3) 0.0258(11) Uani 1 1 d . . .
H8A H -0.0305 1.1949 0.9327 0.039 Uiso 1 1 calc R . .
H8B H 0.1208 1.1443 0.8782 0.039 Uiso 1 1 calc R . .
H8C H 0.0882 1.0834 0.9619 0.039 Uiso 1 1 calc R . .
C2 C 0.0457(6) 0.5960(5) 0.6919(3) 0.0211(10) Uani 1 1 d . . .
H2 H 0.0931 0.5584 0.6469 0.025 Uiso 1 1 calc R . .
C6 C -0.0103(6) 0.9166(4) 0.8498(3) 0.0178(10) Uani 1 1 d . . .
H6A H 0.0890 0.9371 0.8160 0.021 Uiso 1 1 calc R . .
H6B H 0.0354 0.8698 0.8954 0.021 Uiso 1 1 calc R . .
C1 C -0.0477(6) 0.6232(4) 0.8119(3) 0.0182(10) Uani 1 1 d . . .
H1 H -0.0766 0.6097 0.8652 0.022 Uiso 1 1 calc R . .
C7 C -0.0964(6) 1.0332(4) 0.8781(3) 0.0197(10) Uani 1 1 d . . .
H7A H -0.1555 1.0736 0.8329 0.024 Uiso 1 1 calc R . .
H7B H -0.1867 1.0120 0.9165 0.024 Uiso 1 1 calc R . .
C5 C -0.1405(6) 0.8404(4) 0.8042(3) 0.0216(11) Uani 1 1 d . . .
H5A H -0.2379 0.8192 0.8389 0.026 Uiso 1 1 calc R . .
H5B H -0.1892 0.8895 0.7602 0.026 Uiso 1 1 calc R . .
C4 C 0.0654(7) 0.4168(5) 0.7848(3) 0.0263(11) Uani 1 1 d . . .
H4A H 0.1121 0.3748 0.7391 0.040 Uiso 1 1 calc R . .
H4B H -0.0387 0.3740 0.8026 0.040 Uiso 1 1 calc R . .
H4C H 0.1539 0.4179 0.8272 0.040 Uiso 1 1 calc R . .
C3 C -0.0072(6) 0.7117(5) 0.6972(3) 0.0214(11) Uani 1 1 d . . .
H3 H -0.0044 0.7713 0.6568 0.026 Uiso 1 1 calc R . .
Se1 Se 0.71382(6) 0.62281(4) 0.01164(3) 0.01613(12) Uani 1 1 d . . .
Se2 Se 0.47647(7) 0.60005(4) -0.17606(3) 0.01922(12) Uani 1 1 d . . .
Se3 Se 0.75456(6) 0.41411(4) -0.00953(3) 0.01750(12) Uani 1 1 d . . .
Se4 Se 0.44780(7) 0.85511(4) -0.03156(3) 0.02046(12) Uani 1 1 d . . .
P5 P 0.46833(16) 0.66709(10) -0.06036(7) 0.0141(2) Uani 1 1 d . . .

loop_
_atom_site_aniso_label
_atom_site_aniso_U_11
_atom_site_aniso_U_22
_atom_site_aniso_U_33
_atom_site_aniso_U_23
_atom_site_aniso_U_13
_atom_site_aniso_U_12
N2 0.017(2) 0.017(2) 0.0157(19) -0.0016(16) -0.0015(16) -0.0035(15)
N1 0.018(2) 0.016(2) 0.018(2) -0.0005(16) 0.0035(16) -0.0024(16)
C8 0.029(3) 0.018(3) 0.031(3) -0.009(2) 0.003(2) 0.003(2)
C2 0.023(3) 0.024(3) 0.016(2) -0.008(2) 0.001(2) -0.007(2)
C6 0.018(2) 0.021(2) 0.014(2) -0.0008(18) 0.0006(18) -0.0004(19)
C1 0.017(2) 0.023(3) 0.014(2) -0.0012(19) 0.0056(19) -0.0039(19)
C7 0.019(3) 0.017(2) 0.023(3) -0.0004(19) 0.002(2) 0.0028(19)
C5 0.017(2) 0.017(2) 0.031(3) -0.004(2) 0.004(2) -0.0034(19)
C4 0.023(3) 0.023(3) 0.033(3) -0.002(2) -0.007(2) 0.004(2)
C3 0.020(3) 0.027(3) 0.017(2) 0.003(2) 0.000(2) -0.006(2)
Se1 0.0186(2) 0.0146(2) 0.0152(2) -0.00021(17) -0.00027(18) -0.00282(17)
Se2 0.0259(3) 0.0182(2) 0.0136(2) -0.00251(18) 0.00093(19) -0.00456(19)
Se3 0.0188(2) 0.0142(2) 0.0197(2) 0.00157(18) 0.00453(19) 0.00149(18)
Se4 0.0293(3) 0.0125(2) 0.0196(2) -0.00083(18) 0.0014(2) 0.00100(19)
P5 0.0183(6) 0.0122(6) 0.0119(5) -0.0004(4) 0.0019(5) -0.0016(4)

loop_
_atom_type_symbol
_atom_type_description
_atom_type_scat_dispersion_real
_atom_type_scat_dispersion_imag
_atom_type_scat_source
C C 0.0033 0.0016 'International Tables Vol C Tables 4.2.6.8 and 6.1.1.4'
H H 0.0000 0.0000 'International Tables Vol C Tables 4.2.6.8 and 6.1.1.4'
N N 0.0061 0.0033 'International Tables Vol C Tables 4.2.6.8 and 6.1.1.4'
P P 0.1023 0.0942 'International Tables Vol C Tables 4.2.6.8 and 6.1.1.4'
Se Se -0.0929 2.2259 'International Tables Vol C Tables 4.2.6.8 and 6.1.1.4'

loop_
_geom_angle_atom_site_label_1
_geom_angle_atom_site_label_2
_geom_angle_atom_site_label_3
_geom_angle
_geom_angle_site_symmetry_1
_geom_angle_site_symmetry_3
_geom_angle_publ_flag
C1 N2 C2 108.7(4) . . ?
C1 N2 C4 124.9(4) . . ?
C2 N2 C4 126.3(4) . . ?
C1 N1 C3 108.8(4) . . ?
C1 N1 C5 125.3(4) . . ?
C3 N1 C5 125.9(4) . . ?
C7 C8 H8A 109.5 . . ?
C7 C8 H8B 109.5 . . ?
H8A C8 H8B 109.5 . . ?
C7 C8 H8C 109.5 . . ?
H8A C8 H8C 109.5 . . ?
H8B C8 H8C 109.5 . . ?
C3 C2 N2 107.8(4) . . ?
C3 C2 H2 126.1 . . ?
N2 C2 H2 126.1 . . ?
C5 C6 C7 110.2(4) . . ?
C5 C6 H6A 109.6 . . ?
C7 C6 H6A 109.6 . . ?
C5 C6 H6B 109.6 . . ?
C7 C6 H6B 109.6 . . ?
H6A C6 H6B 108.1 . . ?
N2 C1 N1 107.8(4) . . ?
N2 C1 H1 126.1 . . ?
N1 C1 H1 126.1 . . ?
C8 C7 C6 113.2(4) . . ?
C8 C7 H7A 108.9 . . ?
C6 C7 H7A 108.9 . . ?
C8 C7 H7B 108.9 . . ?
C6 C7 H7B 108.9 . . ?
H7A C7 H7B 107.8 . . ?
N1 C5 C6 113.8(4) . . ?
N1 C5 H5A 108.8 . . ?
C6 C5 H5A 108.8 . . ?
N1 C5 H5B 108.8 . . ?
C6 C5 H5B 108.8 . . ?
H5A C5 H5B 107.7 . . ?
N2 C4 H4A 109.5 . . ?
N2 C4 H4B 109.5 . . ?
H4A C4 H4B 109.5 . . ?
N2 C4 H4C 109.5 . . ?
H4A C4 H4C 109.5 . . ?
H4B C4 H4C 109.5 . . ?
C2 C3 N1 106.8(4) . . ?
C2 C3 H3 126.6 . . ?
N1 C3 H3 126.6 . . ?
P5 Se1 Se3 103.74(4) . . ?
P5 Se3 Se1 101.46(4) 3_665 . ?
Se2 P5 Se4 123.96(6) . . ?
Se2 P5 Se1 112.88(6) . . ?
Se4 P5 Se1 98.48(5) . . ?
Se2 P5 Se3 112.85(5) . 3_665 ?
Se4 P5 Se3 101.50(5) . 3_665 ?
Se1 P5 Se3 104.72(5) . 3_665 ?

loop_
_geom_bond_atom_site_label_1
_geom_bond_atom_site_label_2
_geom_bond_distance
_geom_bond_site_symmetry_2
_geom_bond_publ_flag
N2 C1 1.332(6) . ?
N2 C2 1.375(6) . ?
N2 C4 1.460(6) . ?
N1 C1 1.339(6) . ?
N1 C3 1.381(6) . ?
N1 C5 1.470(6) . ?
C8 C7 1.520(7) . ?
C8 H8A 0.9800 . ?
C8 H8B 0.9800 . ?
C8 H8C 0.9800 . ?
C2 C3 1.338(7) . ?
C2 H2 0.9500 . ?
C6 C5 1.506(7) . ?
C6 C7 1.525(6) . ?
C6 H6A 0.9900 . ?
C6 H6B 0.9900 . ?
C1 H1 0.9500 . ?
C7 H7A 0.9900 . ?
C7 H7B 0.9900 . ?
C5 H5A 0.9900 . ?
C5 H5B 0.9900 . ?
C4 H4A 0.9800 . ?
C4 H4B 0.9800 . ?
C4 H4C 0.9800 . ?
C3 H3 0.9500 . ?
Se1 P5 2.2770(13) . ?
Se1 Se3 2.3447(6) . ?
Se2 P5 2.1066(12) . ?
Se3 P5 2.2845(13) 3_665 ?
Se4 P5 2.1314(12) . ?
P5 Se3 2.2845(13) 3_665 ?

loop_
_geom_torsion_atom_site_label_1
_geom_torsion_atom_site_label_2
_geom_torsion_atom_site_label_3
_geom_torsion_atom_site_label_4
_geom_torsion
_geom_torsion_site_symmetry_1
_geom_torsion_site_symmetry_2
_geom_torsion_site_symmetry_3
_geom_torsion_site_symmetry_4
_geom_torsion_publ_flag
C1 N2 C2 C3 -0.6(5) . . . . ?
C4 N2 C2 C3 -177.2(4) . . . . ?
C2 N2 C1 N1 1.1(5) . . . . ?
C4 N2 C1 N1 177.7(4) . . . . ?
C3 N1 C1 N2 -1.1(5) . . . . ?
C5 N1 C1 N2 178.4(4) . . . . ?
C5 C6 C7 C8 -173.1(4) . . . . ?
C1 N1 C5 C6 84.0(6) . . . . ?
C3 N1 C5 C6 -96.6(6) . . . . ?
C7 C6 C5 N1 178.1(4) . . . . ?
N2 C2 C3 N1 -0.1(5) . . . . ?
C1 N1 C3 C2 0.7(5) . . . . ?
C5 N1 C3 C2 -178.8(4) . . . . ?
P5 Se1 Se3 P5 -71.55(5) . . . 3_665 ?
Se3 Se1 P5 Se2 -49.14(6) . . . . ?
Se3 Se1 P5 Se4 178.33(4) . . . . ?
Se3 Se1 P5 Se3 73.99(5) . . . 3_665 ?
